data_7250403
loop_
_publ_author_name
'Kopylova, Yu. O.'
'Volkov, S. N.'
'Krzhizhanovskaya, M. G.'
'Banaru, A. M.'
'Yukhno, V. A.'
'Aksenov, S. M.'
'Bubnova, R. S.'

_publ_section_title
;
 Thermal evolution of the Ca2B2O5 crystal structure through \g &#x2194;
 \b&#x2032; &#x2194; \a phase transitions and the crystal structure of the
 incommensurately modulated \b&#x2032;-phase
;
_journal_issue 24
_journal_name_full CrystEngComm
_journal_page_first 4196
_journal_page_last 4208
_journal_paper_doi 10.1039/D5CE00200A
_journal_volume 27
_journal_year 2025
_chemical_formula_sum 'B2 Ca2 O5'
_chemical_formula_weight 181.8
_space_group_IT_number 14
_space_group_name_Hall '-P 2ybc'
_space_group_name_H-M_alt 'P 1 21/c 1'
_symmetry_cell_setting monoclinic
_symmetry_Int_Tables_number 14
_symmetry_space_group_name_Hall '-P 2ybc'
_symmetry_space_group_name_H-M 'P 1 21/c 1'
_audit_block_doi 10.5517/ccdc.csd.cc2mfw87
_audit_update_record
;
2025-02-23 deposited with the CCDC.	2025-05-06 downloaded from the CCDC.
;
_cell_angle_alpha 90
_cell_angle_beta 92.172
_cell_angle_gamma 90
_cell_formula_units_Z 2
_cell_length_a 3.6696
_cell_length_b 5.2199
_cell_length_c 11.6056
_cell_measurement_reflns_used 911
_cell_measurement_temperature 1100.0(10)
_cell_measurement_theta_max 27.93
_cell_measurement_theta_min 4.27
_cell_volume 222.145
_computing_cell_refinement 'CrysAlisPro 1.171.42.49 (Rigaku OD, 2022)'
_computing_data_collection 'CrysAlisPro 1.171.42.49 (Rigaku OD, 2022)'
_computing_data_reduction 'CrysAlisPro 1.171.42.49 (Rigaku OD, 2022)'
_diffrn_ambient_temperature 1100
_diffrn_detector 'Hybrid Pixel Array Detector'
_diffrn_detector_area_resol_mean 10.0000
_diffrn_measured_fraction_theta_full 0.98
_diffrn_measured_fraction_theta_max 0.94
_diffrn_measurement_device 'four-circle diffractometer'
_diffrn_measurement_device_type 'XtaLAB Synergy, Single source at home/near, HyPix'
_diffrn_measurement_method '\w scans'
_diffrn_radiation_monochromator mirror
_diffrn_radiation_probe x-ray
_diffrn_radiation_source 'X-ray tube'
_diffrn_radiation_type 'Mo K\a'
_diffrn_radiation_wavelength 0.71073
_diffrn_reflns_av_R_equivalents 0.0267
_diffrn_reflns_av_unetI/netI 0.0312
_diffrn_reflns_limit_h_max 4
_diffrn_reflns_limit_h_min -4
_diffrn_reflns_limit_k_max 5
_diffrn_reflns_limit_k_min -7
_diffrn_reflns_limit_l_max 15
_diffrn_reflns_limit_l_min -14
_diffrn_reflns_number 1718
_diffrn_reflns_theta_full 27.48
_diffrn_reflns_theta_max 28.67
_diffrn_reflns_theta_min 3.51
_diffrn_source 'micro-focus sealed X-ray tube'
_exptl_absorpt_coefficient_mu 2.481
_exptl_absorpt_correction_T_max 1
_exptl_absorpt_correction_T_min 0.741
_exptl_absorpt_correction_type multi-scan
_exptl_absorpt_process_details
;
CrysAlisPro 1.171.42.49 (Rigaku Oxford Diffraction, 2022)
Empirical absorption correction using spherical harmonics,
implemented in SCALE3 ABSPACK scaling algorithm.
;
_exptl_crystal_colour colourless
_exptl_crystal_density_diffrn 2.7175
_exptl_crystal_description prizm
_exptl_crystal_F_000 180
_exptl_crystal_size_max 0.12
_exptl_crystal_size_mid 0.11
_exptl_crystal_size_min 0.05
_refine_diff_density_max 0.30
_refine_diff_density_min -0.25
_refine_ls_extinction_method none
_refine_ls_goodness_of_fit_gt 2.1929
_refine_ls_goodness_of_fit_ref 1.9211
_refine_ls_number_constraints 0
_refine_ls_number_parameters 46
_refine_ls_number_reflns 531
_refine_ls_number_restraints 0
_refine_ls_R_factor_all 0.0588
_refine_ls_R_factor_gt 0.0425
_refine_ls_shift/su_max 0.0174
_refine_ls_shift/su_mean 0.0042
_refine_ls_structure_factor_coef Fsqd
_refine_ls_weighting_details 'calc w=1/[\s^2^(Fo^2^)+(0.02P)^2^+0.0000P] where P=(Fo^2^+2Fc^2^)/3'
_refine_ls_weighting_scheme sigma
_refine_ls_wR_factor_gt 0.0922
_refine_ls_wR_factor_ref 0.0959
_reflns_number_gt 390
_reflns_number_total 531
_reflns_threshold_expression I>3\s(I)
_cod_data_source_file d5ce00200a2.cif
_cod_data_source_block I_CCDC5
_cod_depositor_comments
;
The following automatic conversions were performed:

data item '_diffrn_radiation_probe' value 'X-ray' was changed to
'x-ray' in accordance with the
/home/data/users/saulius/crontab/automatic-downloads/rss-feeds/RSC/lib/dictionaries/cif_core.dic
dictionary named 'cif_core.dic' version 2.4.2 last updated on
2011-04-26.

Automatic conversion script
Id: cif_fix_values 8170 2020-07-09 18:12:32Z antanas 

 Adding full bibliography for 7250398--7250409.cif.
;
_cod_original_cell_volume 222.1449
_cod_original_sg_symbol_Hall '-P 2ycb'
_cod_database_code 7250403

loop_
_space_group_symop_id
_space_group_symop_operation_xyz
1 x,y,z
2 -x,y+1/2,-z+1/2
3 -x,-y,-z
4 x,-y+1/2,z+1/2

loop_
_atom_site_label
_atom_site_type_symbol
_atom_site_fract_x
_atom_site_fract_y
_atom_site_fract_z
_atom_site_adp_type
_atom_site_U_iso_or_equiv
_atom_site_site_symmetry_multiplicity
_atom_site_occupancy
_atom_site_calc_flag
_atom_site_refinement_flags
_atom_site_disorder_assembly
_atom_site_disorder_group
Ca1 Ca 0.7659(2) -0.39896(13) 0.14249(8) Uani 0.0402(3) 4 1 d . . .
O1 O 0.7492(7) 0.8321(5) 0.4052(4) Uani 0.0797(16) 4 1 d . . .
O2 O 0.7507(8) 0.4090(5) 0.3283(3) Uani 0.0563(11) 4 1 d . . .
O3 O 0.481(3) 0.0709(12) -0.0124(8) Uani 0.068(3) 4 0.5 d . . .
B1 B 0.6784(10) 0.5848(7) 0.4077(4) Uani 0.0297(12) 4 1 d . . .

loop_
_atom_site_aniso_label
_atom_site_aniso_type_symbol
_atom_site_aniso_U_11
_atom_site_aniso_U_22
_atom_site_aniso_U_33
_atom_site_aniso_U_12
_atom_site_aniso_U_13
_atom_site_aniso_U_23
Ca1 Ca 0.0305(5) 0.0331(5) 0.0571(6) -0.0009(3) 0.0016(3) 0.0091(4)
O1 O 0.0447(18) 0.0267(15) 0.166(4) -0.0058(13) -0.014(2) -0.0007(19)
O2 O 0.064(2) 0.0557(19) 0.049(2) 0.0191(13) -0.0001(15) -0.0197(14)
O3 O 0.102(5) 0.060(6) 0.044(5) 0.030(5) 0.035(4) 0.011(5)
B1 B 0.028(2) 0.030(2) 0.032(2) 0.0030(16) 0.0020(16) 0.0046(18)

loop_
_atom_type_symbol
_atom_type_scat_dispersion_real
_atom_type_scat_dispersion_imag
_atom_type_scat_source
B 0.0013 0.0007 'International Tables Vol C tables 4.2.6.8 and 6.1.1.1'
Ca 0.2262 0.3064 'International Tables Vol C tables 4.2.6.8 and 6.1.1.1'
O 0.0106 0.0060 'International Tables Vol C tables 4.2.6.8 and 6.1.1.1'

loop_
_exptl_crystal_face_index_h
_exptl_crystal_face_index_k
_exptl_crystal_face_index_l
_exptl_crystal_face_perp_dist
? ? ? ?

loop_
_geom_angle_atom_site_label_1
_geom_angle_atom_site_label_2
_geom_angle_atom_site_label_3
_geom_angle_site_symmetry_1
_geom_angle_site_symmetry_2
_geom_angle_site_symmetry_3
_geom_angle
_geom_angle_publ_flag
O1 Ca1 O1 1_545 . 2_635 112.74(12) ?
O1 Ca1 O1 1_545 . 2_735 118.64(12) ?
O1 Ca1 O1 1_545 . 4_554 151.11(8) ?
O1 Ca1 O2 1_545 . 1_545 46.47(9) ?
O1 Ca1 O2 1_545 . 2_645 66.39(9) ?
O1 Ca1 O2 1_545 . 2_745 70.32(9) ?
O1 Ca1 O3 1_545 . . 102.92(16) ?
O1 Ca1 O3 1_545 . 3_655 107.3(2) ?
O1 Ca1 O1 2_635 . 2_735 101.13(10) ?
O1 Ca1 O1 2_635 . 4_554 81.80(12) ?
O1 Ca1 O2 2_635 . 1_545 85.25(13) ?
O1 Ca1 O2 2_635 . 2_645 79.31(9) ?
O1 Ca1 O2 2_635 . 2_745 172.51(12) ?
O1 Ca1 O3 2_635 . . 94.67(19) ?
O1 Ca1 O3 2_635 . 3_655 89.8(2) ?
O1 Ca1 O1 2_735 . 4_554 80.20(13) ?
O1 Ca1 O2 2_735 . 1_545 90.32(13) ?
O1 Ca1 O2 2_735 . 2_645 173.76(13) ?
O1 Ca1 O2 2_735 . 2_745 82.62(10) ?
O1 Ca1 O3 2_735 . . 124.1(2) ?
O1 Ca1 O3 2_735 . 3_655 122.8(3) ?
O1 Ca1 O2 4_554 . 1_545 162.13(9) ?
O1 Ca1 O2 4_554 . 2_645 93.73(9) ?
O1 Ca1 O2 4_554 . 2_745 92.54(9) ?
O1 Ca1 O3 4_554 . . 49.47(17) ?
O1 Ca1 O3 4_554 . 3_655 45.8(2) ?
O2 Ca1 O2 1_545 . 2_645 95.92(10) ?
O2 Ca1 O2 1_545 . 2_745 101.29(10) ?
O2 Ca1 O3 1_545 . . 144.59(18) ?
O2 Ca1 O3 1_545 . 3_655 146.8(2) ?
O2 Ca1 O2 2_645 . 2_745 96.26(9) ?
O2 Ca1 O3 2_645 . . 49.73(19) ?
O2 Ca1 O3 2_645 . 3_655 51.0(2) ?
O2 Ca1 O3 2_745 . . 77.90(18) ?
O2 Ca1 O3 2_745 . 3_655 82.7(2) ?
O3 Ca1 O3 . . 3_655 5.5(2) ?
O1 B1 O2 . . . 127.8(4) ?
O1 B1 O3 . . 2_655 99.4(4) ?
O1 B1 O3 . . 4_555 132.0(5) ?
O2 B1 O3 . . 2_655 132.8(4) ?
O2 B1 O3 . . 4_555 100.0(4) ?
O3 B1 O3 2_655 . 4_555 33.1(4) ?

loop_
_geom_bond_atom_site_label_1
_geom_bond_atom_site_label_2
_geom_bond_site_symmetry_1
_geom_bond_site_symmetry_2
_geom_bond_distance
_geom_bond_publ_flag
Ca1 O1 . 1_545 3.281(4) ?
Ca1 O1 . 2_635 2.402(3) ?
Ca1 O1 . 2_735 2.349(3) ?
Ca1 O1 . 4_554 2.775(5) ?
Ca1 O2 . 1_545 2.380(3) ?
Ca1 O2 . 2_645 2.518(3) ?
Ca1 O2 . 2_745 2.409(3) ?
Ca1 O3 . . 3.194(8) ?
Ca1 O3 . 3_655 2.435(8) ?
B1 O1 . . 1.317(5) ?
B1 O2 . . 1.335(5) ?
B1 O3 . 2_655 1.370(10) ?
B1 O3 . 4_555 1.447(10) ?

loop_
_geom_hbond_atom_site_label_D
_geom_hbond_atom_site_label_H
_geom_hbond_atom_site_label_A
_geom_hbond_site_symmetry_D
_geom_hbond_site_symmetry_H
_geom_hbond_site_symmetry_A
_geom_hbond_distance_DH
_geom_hbond_distance_HA
_geom_hbond_distance_DA
_geom_hbond_angle_DHA
_geom_hbond_publ_flag
? ? ? ? ? ? ? ? ? ? ?

loop_
_geom_torsion_atom_site_label_1
_geom_torsion_atom_site_label_2
_geom_torsion_atom_site_label_3
_geom_torsion_atom_site_label_4
_geom_torsion_site_symmetry_1
_geom_torsion_site_symmetry_2
_geom_torsion_site_symmetry_3
_geom_torsion_site_symmetry_4
_geom_torsion
_geom_torsion_publ_flag
? ? ? ? ? ? ? ? ? ?

loop_
_restr_angle_atom_site_label_1
_restr_angle_site_symmetry_1
_restr_angle_atom_site_label_2
_restr_angle_site_symmetry_2
_restr_angle_atom_site_label_3
_restr_angle_site_symmetry_3
_restr_angle_target
_restr_angle_target_weight_param
? ? ? ? ? ? ? ?

loop_
_restr_distance_atom_site_label_1
_restr_distance_site_symmetry_1
_restr_distance_atom_site_label_2
_restr_distance_site_symmetry_2
_restr_distance_target
_restr_distance_target_weight_param
? ? ? ? ? ?

loop_
_restr_equal_angle_atom_site_label_1
_restr_equal_angle_site_symmetry_1
_restr_equal_angle_atom_site_label_2
_restr_equal_angle_site_symmetry_2
_restr_equal_angle_atom_site_label_3
_restr_equal_angle_site_symmetry_3
_restr_equal_angle_class_class_id
_restr_equal_angle_class_target_weight_param
? ? ? ? ? ? ? ?

loop_
_restr_equal_distance_atom_site_label_1
_restr_equal_distance_site_symmetry_1
_restr_equal_distance_atom_site_label_2
_restr_equal_distance_site_symmetry_2
_restr_equal_distance_class_class_id
_restr_equal_distance_class_target_weight_param
? ? ? ? ? ?

loop_
_restr_equal_torsion_atom_site_label_1
_restr_equal_torsion_site_symmetry_1
_restr_equal_torsion_atom_site_label_2
_restr_equal_torsion_site_symmetry_2
_restr_equal_torsion_atom_site_label_3
_restr_equal_torsion_site_symmetry_3
_restr_equal_torsion_atom_site_label_4
_restr_equal_torsion_site_symmetry_4
_restr_equal_torsion_class_class_id
_restr_equal_torsion_class_target_weight_param
? ? ? ? ? ? ? ? ? ?

loop_
_restr_torsion_atom_site_label_1
_restr_torsion_site_symmetry_1
_restr_torsion_atom_site_label_2
_restr_torsion_site_symmetry_2
_restr_torsion_atom_site_label_3
_restr_torsion_site_symmetry_3
_restr_torsion_atom_site_label_4
_restr_torsion_site_symmetry_4
_restr_torsion_angle_target
_restr_torsion_weight_param
? ? ? ? ? ? ? ? ? ?

loop_
_twin_individual_id
_twin_individual_mass_fraction_refined
_twin_individual_twin_matrix_11
_twin_individual_twin_matrix_12
_twin_individual_twin_matrix_13
_twin_individual_twin_matrix_21
_twin_individual_twin_matrix_22
_twin_individual_twin_matrix_23
_twin_individual_twin_matrix_31
_twin_individual_twin_matrix_32
_twin_individual_twin_matrix_33
? ? ? ? ? ? ? ? ? ? ?

loop_
_jana_atom_site_adp_c_label
_jana_atom_site_adp_c_type_symbol
_jana_atom_site_adp_c_111
_jana_atom_site_adp_c_112
_jana_atom_site_adp_c_113
_jana_atom_site_adp_c_122
_jana_atom_site_adp_c_123
_jana_atom_site_adp_c_133
_jana_atom_site_adp_c_222
_jana_atom_site_adp_c_223
_jana_atom_site_adp_c_233
_jana_atom_site_adp_c_333
? ? ? ? ? ? ? ? ? ? ? ?

loop_
_jana_atom_site_adp_d_label
_jana_atom_site_adp_d_type_symbol
_jana_atom_site_adp_d_1111
_jana_atom_site_adp_d_1112
_jana_atom_site_adp_d_1113
_jana_atom_site_adp_d_1122
_jana_atom_site_adp_d_1123
_jana_atom_site_adp_d_1133
_jana_atom_site_adp_d_1222
_jana_atom_site_adp_d_1223
_jana_atom_site_adp_d_1233
_jana_atom_site_adp_d_1333
_jana_atom_site_adp_d_2222
_jana_atom_site_adp_d_2223
_jana_atom_site_adp_d_2233
_jana_atom_site_adp_d_2333
_jana_atom_site_adp_d_3333
? ? ? ? ? ? ? ? ? ? ? ? ? ? ? ? ?

loop_
_jana_atom_site_adp_e_label
_jana_atom_site_adp_e_type_symbol
_jana_atom_site_adp_e_11111
_jana_atom_site_adp_e_11112
_jana_atom_site_adp_e_11113
_jana_atom_site_adp_e_11122
_jana_atom_site_adp_e_11123
_jana_atom_site_adp_e_11133
_jana_atom_site_adp_e_11222
_jana_atom_site_adp_e_11223
_jana_atom_site_adp_e_11233
_jana_atom_site_adp_e_11333
_jana_atom_site_adp_e_12222
_jana_atom_site_adp_e_12223
_jana_atom_site_adp_e_12233
_jana_atom_site_adp_e_12333
_jana_atom_site_adp_e_13333
_jana_atom_site_adp_e_22222
_jana_atom_site_adp_e_22223
_jana_atom_site_adp_e_22233
_jana_atom_site_adp_e_22333
_jana_atom_site_adp_e_23333
_jana_atom_site_adp_e_33333
? ? ? ? ? ? ? ? ? ? ? ? ? ? ? ? ? ? ? ? ? ? ?

loop_
_jana_atom_site_adp_f_label
_jana_atom_site_adp_f_type_symbol
_jana_atom_site_adp_f_111111
_jana_atom_site_adp_f_111112
_jana_atom_site_adp_f_111113
_jana_atom_site_adp_f_111122
_jana_atom_site_adp_f_111123
_jana_atom_site_adp_f_111133
_jana_atom_site_adp_f_111222
_jana_atom_site_adp_f_111223
_jana_atom_site_adp_f_111233
_jana_atom_site_adp_f_111333
_jana_atom_site_adp_f_112222
_jana_atom_site_adp_f_112223
_jana_atom_site_adp_f_112233
_jana_atom_site_adp_f_112333
_jana_atom_site_adp_f_113333
_jana_atom_site_adp_f_122222
_jana_atom_site_adp_f_122223
_jana_atom_site_adp_f_122233
_jana_atom_site_adp_f_122333
_jana_atom_site_adp_f_123333
_jana_atom_site_adp_f_133333
_jana_atom_site_adp_f_222222
_jana_atom_site_adp_f_222223
_jana_atom_site_adp_f_222233
_jana_atom_site_adp_f_222333
_jana_atom_site_adp_f_223333
_jana_atom_site_adp_f_233333
_jana_atom_site_adp_f_333333
? ? ? ? ? ? ? ? ? ? ? ? ? ? ? ? ? ? ? ? ? ? ? ? ? ? ? ? ? ?
